data_4503542
loop_
_publ_author_name
'Xue, Sijia'
'Xiang, Changsheng'
'Wei, Yongge'
'Tao, Zhenwei'
'Chai, An'
'Bian, Wangdong'
'Xu, Zhu'

_publ_section_title
;
 Synthesis, Crystal Structure, Spectroscopic, and Herbicidal Activity
 Studies of a Series of Designed Fluoro-Functionalized Phenylimido
 Derivatives of Hexametalate Cluster
;
_journal_issue 7
_journal_name_full 'Crystal Growth &amp; Design'
_journal_page_first 2437
_journal_paper_doi 10.1021/cg8000174
_journal_volume 8
_journal_year 2008
_chemical_formula_sum 'C38 H76 F Mo6 N3 O18'
_chemical_formula_weight 1457.66
_chemical_name_systematic
; 
 ? 
;
_space_group_IT_number 14
_symmetry_cell_setting monoclinic
_symmetry_space_group_name_Hall '-P 2yn'
_symmetry_space_group_name_H-M 'P 1 21/n 1'
_atom_sites_solution_hydrogens geom
_atom_sites_solution_primary direct
_atom_sites_solution_secondary difmap
_audit_creation_method SHELXL-97
_cell_angle_alpha 90.00
_cell_angle_beta 114.5310(10)
_cell_angle_gamma 90.00
_cell_formula_units_Z 4
_cell_length_a 17.8291(8)
_cell_length_b 17.3150(8)
_cell_length_c 19.3194(9)
_cell_measurement_reflns_used 5694
_cell_measurement_temperature 298(2)
_cell_measurement_theta_max 23.69
_cell_measurement_theta_min 2.32
_cell_volume 5425.8(4)
_computing_cell_refinement 'Bruker SMART'
_computing_data_collection 'Bruker SMART'
_computing_data_reduction 'Bruker SAINT'
_computing_molecular_graphics 'Bruker SHELXTL'
_computing_publication_material 'Bruker SHELXTL'
_computing_structure_refinement 'SHELXL-97 (Sheldrick, 1997)'
_computing_structure_solution 'SHELXS-97 (Sheldrick, 1990)'
_diffrn_ambient_temperature 298(2)
_diffrn_measured_fraction_theta_full 1.000
_diffrn_measured_fraction_theta_max 1.000
_diffrn_measurement_device_type 'CCD area detector'
_diffrn_measurement_method 'phi and omega scans'
_diffrn_radiation_monochromator graphite
_diffrn_radiation_source 'fine-focus sealed tube'
_diffrn_radiation_type MoK\a
_diffrn_radiation_wavelength 0.71073
_diffrn_reflns_av_R_equivalents 0.0823
_diffrn_reflns_av_sigmaI/netI 0.0588
_diffrn_reflns_limit_h_max 22
_diffrn_reflns_limit_h_min -22
_diffrn_reflns_limit_k_max 22
_diffrn_reflns_limit_k_min -22
_diffrn_reflns_limit_l_max 24
_diffrn_reflns_limit_l_min -24
_diffrn_reflns_number 60702
_diffrn_reflns_theta_full 27.00
_diffrn_reflns_theta_max 27.00
_diffrn_reflns_theta_min 1.65
_exptl_absorpt_coefficient_mu 1.414
_exptl_absorpt_correction_T_max 0.8953
_exptl_absorpt_correction_T_min 0.8715
_exptl_absorpt_correction_type multi-scan
_exptl_crystal_colour yellow
_exptl_crystal_density_diffrn 1.784
_exptl_crystal_density_method 'not measured'
_exptl_crystal_description prism
_exptl_crystal_F_000 2920
_exptl_crystal_size_max 0.10
_exptl_crystal_size_mid 0.10
_exptl_crystal_size_min 0.08
_refine_diff_density_max 0.714
_refine_diff_density_min -0.838
_refine_diff_density_rms 0.182
_refine_ls_extinction_method none
_refine_ls_goodness_of_fit_ref 0.918
_refine_ls_hydrogen_treatment constr
_refine_ls_matrix_type full
_refine_ls_number_parameters 603
_refine_ls_number_reflns 11833
_refine_ls_number_restraints 0
_refine_ls_restrained_S_all 0.918
_refine_ls_R_factor_all 0.0708
_refine_ls_R_factor_gt 0.0437
_refine_ls_shift/su_max 0.001
_refine_ls_shift/su_mean 0.000
_refine_ls_structure_factor_coef Fsqd
_refine_ls_weighting_details 'calc w=1/[\s^2^(Fo^2^)+(0.0387P)^2^] where P=(Fo^2^+2Fc^2^)/3'
_refine_ls_weighting_scheme calc
_refine_ls_wR_factor_gt 0.0836
_refine_ls_wR_factor_ref 0.0906
_reflns_number_gt 7885
_reflns_number_total 11833
_reflns_threshold_expression >2sigma(I)
_cod_data_source_file cg8000174-file003.cif
_cod_data_source_block t
_cod_depositor_comments
;
The following automatic conversions were performed:

'_symmetry_cell_setting' value 'Monoclinic' changed to 'monoclinic'
according to /home/saulius/struct/CIF-dictionaries/cif_core.dic
dictionary named 'cif_core.dic' version 2.4.1 from 2010-06-29.

Automatic conversion script
Id: cif_fix_values 1715 2011-07-08 13:25:40Z adriana 
;
_cod_original_sg_symbol_H-M P2(1)/n
_cod_database_code 4503542

loop_
_symmetry_equiv_pos_as_xyz
'x, y, z'
'-x+1/2, y+1/2, -z+1/2'
'-x, -y, -z'
'x-1/2, -y-1/2, z-1/2'

loop_
_atom_site_label
_atom_site_type_symbol
_atom_site_fract_x
_atom_site_fract_y
_atom_site_fract_z
_atom_site_U_iso_or_equiv
_atom_site_adp_type
_atom_site_occupancy
_atom_site_symmetry_multiplicity
_atom_site_calc_flag
_atom_site_refinement_flags
Mo1 Mo 0.54686(3) 0.29268(2) 0.28436(2) 0.06098(12) Uani 1 1 d .
Mo2 Mo 0.60286(2) 0.16215(2) 0.19392(2) 0.05054(11) Uani 1 1 d .
Mo3 Mo 0.48368(2) 0.03777(2) 0.22876(2) 0.04960(10) Uani 1 1 d .
Mo4 Mo 0.42919(2) 0.17087(2) 0.32030(2) 0.05126(11) Uani 1 1 d .
Mo5 Mo 0.40692(2) 0.20193(2) 0.14427(2) 0.05066(11) Uani 1 1 d .
Mo6 Mo 0.62579(2) 0.13271(2) 0.36991(2) 0.05614(12) Uani 1 1 d .
O1 O 0.45033(17) 0.29843(15) 0.18709(16) 0.0602(8) Uani 1 1 d .
O2 O 0.47283(17) 0.27359(15) 0.33212(15) 0.0590(7) Uani 1 1 d .
O3 O 0.63311(17) 0.24244(16) 0.36971(16) 0.0655(8) Uani 1 1 d .
O4 O 0.60994(16) 0.26630(15) 0.22608(17) 0.0599(8) Uani 1 1 d .
O5 O 0.66339(18) 0.15839(18) 0.14669(18) 0.0734(9) Uani 1 1 d .
O6 O 0.67429(15) 0.13475(16) 0.29510(16) 0.0587(8) Uani 1 1 d .
O7 O 0.49519(16) 0.18975(15) 0.11402(14) 0.0513(7) Uani 1 1 d .
O8 O 0.55728(15) 0.05855(14) 0.18208(14) 0.0493(7) Uani 1 1 d .
O9 O 0.46015(19) -0.05657(16) 0.20911(18) 0.0747(9) Uani 1 1 d .
O10 O 0.40128(15) 0.09094(16) 0.14643(14) 0.0539(7) Uani 1 1 d .
O11 O 0.57867(16) 0.03584(15) 0.32355(15) 0.0547(7) Uani 1 1 d .
O12 O 0.42240(16) 0.06544(15) 0.28750(15) 0.0540(7) Uani 1 1 d .
O13 O 0.36653(19) 0.17251(18) 0.36572(17) 0.0748(9) Uani 1 1 d .
O14 O 0.53682(17) 0.14176(15) 0.39967(14) 0.0570(7) Uani 1 1 d .
O15 O 0.35801(15) 0.19786(15) 0.21828(15) 0.0539(7) Uani 1 1 d .
O16 O 0.32567(17) 0.22577(19) 0.06277(16) 0.0737(9) Uani 1 1 d .
O17 O 0.70459(19) 0.1055(2) 0.45074(17) 0.0846(10) Uani 1 1 d .
O18 O 0.51668(13) 0.16894(13) 0.25743(12) 0.0380(6) Uani 1 1 d .
C1 C 0.5792(3) 0.4692(3) 0.3079(3) 0.0669(13) Uani 1 1 d .
C2 C 0.5400(4) 0.5144(3) 0.3423(3) 0.0925(17) Uani 1 1 d .
H2 H 0.5050 0.4917 0.3611 0.111 Uiso 1 1 calc R
C3 C 0.5529(5) 0.5923(4) 0.3485(4) 0.119(3) Uani 1 1 d .
H3 H 0.5274 0.6228 0.3721 0.143 Uiso 1 1 calc R
C4 C 0.6026(6) 0.6242(4) 0.3206(4) 0.118(3) Uani 1 1 d .
C5 C 0.6433(4) 0.5833(4) 0.2881(4) 0.112(2) Uani 1 1 d .
H5 H 0.6792 0.6075 0.2712 0.134 Uiso 1 1 calc R
C6 C 0.6309(3) 0.5050(3) 0.2805(3) 0.0896(16) Uani 1 1 d .
H6 H 0.6573 0.4758 0.2568 0.108 Uiso 1 1 calc R
C7 C 0.1048(2) 0.4058(3) 0.1003(2) 0.0610(12) Uani 1 1 d .
H7A H 0.1099 0.4611 0.1089 0.073 Uiso 1 1 calc R
H7B H 0.1009 0.3965 0.0494 0.073 Uiso 1 1 calc R
C8 C 0.0256(3) 0.3796(3) 0.1031(3) 0.0711(14) Uani 1 1 d .
H8A H 0.0187 0.3246 0.0933 0.085 Uiso 1 1 calc R
H8B H 0.0279 0.3891 0.1534 0.085 Uiso 1 1 calc R
C9 C -0.0467(3) 0.4220(3) 0.0449(3) 0.0790(15) Uani 1 1 d .
H9A H -0.0423 0.4764 0.0577 0.095 Uiso 1 1 calc R
H9B H -0.0455 0.4168 -0.0047 0.095 Uiso 1 1 calc R
C10 C -0.1268(3) 0.3916(4) 0.0409(3) 0.106(2) Uani 1 1 d .
H10A H -0.1331 0.3386 0.0249 0.159 Uiso 1 1 calc R
H10B H -0.1713 0.4216 0.0051 0.159 Uiso 1 1 calc R
H10C H -0.1275 0.3951 0.0903 0.159 Uiso 1 1 calc R
C11 C 0.1991(3) 0.3939(3) 0.2364(2) 0.0673(13) Uani 1 1 d .
H11A H 0.1989 0.4499 0.2369 0.081 Uiso 1 1 calc R
H11B H 0.1536 0.3767 0.2477 0.081 Uiso 1 1 calc R
C12 C 0.2786(3) 0.3666(3) 0.2998(3) 0.0815(15) Uani 1 1 d .
H12A H 0.2739 0.3121 0.3090 0.098 Uiso 1 1 calc R
H12B H 0.3234 0.3727 0.2842 0.098 Uiso 1 1 calc R
C13 C 0.2981(4) 0.4099(4) 0.3710(3) 0.1018(19) Uani 1 1 d .
H13A H 0.2529 0.4037 0.3861 0.122 Uiso 1 1 calc R
H13B H 0.3022 0.4643 0.3613 0.122 Uiso 1 1 calc R
C14 C 0.3763(4) 0.3847(4) 0.4352(3) 0.119(2) Uani 1 1 d .
H14A H 0.3718 0.3315 0.4468 0.178 Uiso 1 1 calc R
H14B H 0.3858 0.4158 0.4792 0.178 Uiso 1 1 calc R
H14C H 0.4214 0.3908 0.4208 0.178 Uiso 1 1 calc R
C15 C 0.1745(3) 0.2796(2) 0.1537(2) 0.0606(12) Uani 1 1 d .
H15A H 0.2272 0.2576 0.1873 0.073 Uiso 1 1 calc R
H15B H 0.1347 0.2652 0.1736 0.073 Uiso 1 1 calc R
C16 C 0.1487(3) 0.2435(3) 0.0763(3) 0.0676(13) Uani 1 1 d .
H16A H 0.1880 0.2572 0.0555 0.081 Uiso 1 1 calc R
H16B H 0.0951 0.2634 0.0423 0.081 Uiso 1 1 calc R
C17 C 0.1444(3) 0.1563(3) 0.0814(3) 0.0885(16) Uani 1 1 d .
H17A H 0.1976 0.1371 0.1169 0.106 Uiso 1 1 calc R
H17B H 0.1042 0.1431 0.1012 0.106 Uiso 1 1 calc R
C18 C 0.1217(4) 0.1177(3) 0.0074(4) 0.123(2) Uani 1 1 d .
H18A H 0.0707 0.1387 -0.0290 0.185 Uiso 1 1 calc R
H18B H 0.1153 0.0633 0.0130 0.185 Uiso 1 1 calc R
H18C H 0.1643 0.1260 -0.0100 0.185 Uiso 1 1 calc R
C19 C 0.2541(3) 0.3895(3) 0.1374(3) 0.0617(12) Uani 1 1 d .
H19A H 0.3012 0.3581 0.1684 0.074 Uiso 1 1 calc R
H19B H 0.2395 0.3758 0.0848 0.074 Uiso 1 1 calc R
C20 C 0.2804(3) 0.4713(3) 0.1478(3) 0.0814(15) Uani 1 1 d .
H20A H 0.2959 0.4861 0.2004 0.098 Uiso 1 1 calc R
H20B H 0.2346 0.5037 0.1160 0.098 Uiso 1 1 calc R
C21 C 0.3519(4) 0.4842(4) 0.1275(4) 0.109(2) Uani 1 1 d .
H21A H 0.3963 0.4501 0.1585 0.131 Uiso 1 1 calc R
H21B H 0.3354 0.4693 0.0748 0.131 Uiso 1 1 calc R
C22 C 0.3838(4) 0.5625(4) 0.1369(4) 0.148(3) Uani 1 1 d .
H22A H 0.3453 0.5950 0.0982 0.221 Uiso 1 1 calc R
H22B H 0.4356 0.5627 0.1327 0.221 Uiso 1 1 calc R
H22C H 0.3917 0.5815 0.1861 0.221 Uiso 1 1 calc R
C23 C 0.5250(3) 0.7963(2) 0.1393(2) 0.0593(11) Uani 1 1 d .
H23A H 0.5370 0.7513 0.1721 0.071 Uiso 1 1 calc R
H23B H 0.5183 0.8398 0.1679 0.071 Uiso 1 1 calc R
C24 C 0.4440(3) 0.7828(3) 0.0718(3) 0.0762(14) Uani 1 1 d .
H24A H 0.4483 0.7376 0.0440 0.091 Uiso 1 1 calc R
H24B H 0.4311 0.8269 0.0378 0.091 Uiso 1 1 calc R
C25 C 0.3764(3) 0.7712(3) 0.0984(3) 0.0935(18) Uani 1 1 d .
H25A H 0.3696 0.8182 0.1226 0.112 Uiso 1 1 calc R
H25B H 0.3920 0.7302 0.1359 0.112 Uiso 1 1 calc R
C26 C 0.2948(4) 0.7507(4) 0.0327(4) 0.141(3) Uani 1 1 d .
H26A H 0.2811 0.7894 -0.0062 0.211 Uiso 1 1 calc R
H26B H 0.2522 0.7483 0.0508 0.211 Uiso 1 1 calc R
H26C H 0.2996 0.7014 0.0122 0.211 Uiso 1 1 calc R
C27 C 0.6072(3) 0.7505(2) 0.0689(2) 0.0537(10) Uani 1 1 d .
H27A H 0.5609 0.7561 0.0198 0.064 Uiso 1 1 calc R
H27B H 0.6568 0.7613 0.0616 0.064 Uiso 1 1 calc R
C28 C 0.6107(3) 0.6671(2) 0.0932(2) 0.0616(12) Uani 1 1 d .
H28A H 0.5689 0.6578 0.1120 0.074 Uiso 1 1 calc R
H28B H 0.6642 0.6563 0.1340 0.074 Uiso 1 1 calc R
C29 C 0.5964(3) 0.6136(3) 0.0257(3) 0.0755(14) Uani 1 1 d .
H29A H 0.6312 0.6306 0.0012 0.091 Uiso 1 1 calc R
H29B H 0.6139 0.5619 0.0451 0.091 Uiso 1 1 calc R
C30 C 0.5094(3) 0.6097(3) -0.0328(3) 0.0827(15) Uani 1 1 d .
H30A H 0.4738 0.5948 -0.0090 0.124 Uiso 1 1 calc R
H30B H 0.5054 0.5724 -0.0710 0.124 Uiso 1 1 calc R
H30C H 0.4930 0.6595 -0.0561 0.124 Uiso 1 1 calc R
C31 C 0.5861(3) 0.8893(2) 0.0820(2) 0.0566(11) Uani 1 1 d .
H31A H 0.5377 0.8856 0.0341 0.068 Uiso 1 1 calc R
H31B H 0.5744 0.9272 0.1131 0.068 Uiso 1 1 calc R
C32 C 0.6569(3) 0.9190(2) 0.0655(2) 0.0626(12) Uani 1 1 d .
H32A H 0.7052 0.9257 0.1130 0.075 Uiso 1 1 calc R
H32B H 0.6701 0.8815 0.0350 0.075 Uiso 1 1 calc R
C33 C 0.6346(3) 0.9946(3) 0.0238(3) 0.0793(15) Uani 1 1 d .
H33A H 0.5848 0.9878 -0.0224 0.095 Uiso 1 1 calc R
H33B H 0.6227 1.0320 0.0553 0.095 Uiso 1 1 calc R
C34 C 0.7005(3) 1.0259(3) 0.0037(3) 0.0949(18) Uani 1 1 d .
H34A H 0.7497 1.0340 0.0492 0.142 Uiso 1 1 calc R
H34B H 0.6828 1.0741 -0.0226 0.142 Uiso 1 1 calc R
H34C H 0.7117 0.9898 -0.0286 0.142 Uiso 1 1 calc R
C35 C 0.6765(2) 0.8118(2) 0.1959(2) 0.0502(10) Uani 1 1 d .
H35A H 0.6791 0.7631 0.2215 0.060 Uiso 1 1 calc R
H35B H 0.7242 0.8145 0.1839 0.060 Uiso 1 1 calc R
C36 C 0.6826(3) 0.8765(3) 0.2505(2) 0.0651(12) Uani 1 1 d .
H36A H 0.6841 0.9256 0.2270 0.078 Uiso 1 1 calc R
H36B H 0.6341 0.8759 0.2613 0.078 Uiso 1 1 calc R
C37 C 0.7587(3) 0.8683(3) 0.3236(3) 0.0741(14) Uani 1 1 d .
H37A H 0.7524 0.8236 0.3510 0.089 Uiso 1 1 calc R
H37B H 0.8057 0.8590 0.3117 0.089 Uiso 1 1 calc R
C38 C 0.7758(3) 0.9370(3) 0.3737(3) 0.0887(16) Uani 1 1 d .
H38A H 0.7870 0.9807 0.3488 0.133 Uiso 1 1 calc R
H38B H 0.8228 0.9270 0.4206 0.133 Uiso 1 1 calc R
H38C H 0.7287 0.9479 0.3842 0.133 Uiso 1 1 calc R
F1 F 0.6172(3) 0.7016(2) 0.3271(3) 0.202(2) Uani 1 1 d .
N1 N 0.5685(2) 0.3897(2) 0.3014(2) 0.0763(12) Uani 1 1 d .
N2 N 0.1827(2) 0.36763(19) 0.15659(19) 0.0540(9) Uani 1 1 d .
N3 N 0.59928(19) 0.81194(18) 0.12165(18) 0.0485(8) Uani 1 1 d .

loop_
_atom_site_aniso_label
_atom_site_aniso_U_11
_atom_site_aniso_U_22
_atom_site_aniso_U_33
_atom_site_aniso_U_23
_atom_site_aniso_U_13
_atom_site_aniso_U_12
Mo1 0.0732(3) 0.0385(2) 0.0697(3) -0.00457(19) 0.0281(2) -0.00457(19)
Mo2 0.0407(2) 0.0592(2) 0.0576(2) 0.00414(19) 0.02636(18) 0.00093(17)
Mo3 0.0536(2) 0.0380(2) 0.0614(2) -0.00369(17) 0.02807(19) -0.00318(16)
Mo4 0.0543(2) 0.0583(2) 0.0489(2) 0.00516(18) 0.02909(19) 0.01116(18)
Mo5 0.0434(2) 0.0639(3) 0.0424(2) 0.00874(18) 0.01562(17) 0.01340(18)
Mo6 0.0456(2) 0.0667(3) 0.0449(2) 0.00547(18) 0.00760(18) 0.00900(18)
O1 0.0659(19) 0.0527(18) 0.0619(18) 0.0136(14) 0.0263(16) 0.0155(14)
O2 0.0700(19) 0.0509(17) 0.0600(18) -0.0095(14) 0.0308(16) 0.0080(14)
O3 0.0600(18) 0.0600(19) 0.0629(19) -0.0166(15) 0.0121(15) -0.0123(15)
O4 0.0554(17) 0.0508(17) 0.078(2) 0.0023(15) 0.0322(16) -0.0072(14)
O5 0.061(2) 0.087(2) 0.089(2) 0.0060(19) 0.0479(19) 0.0052(17)
O6 0.0338(15) 0.069(2) 0.0680(19) 0.0042(15) 0.0157(14) 0.0049(13)
O7 0.0538(17) 0.0606(18) 0.0457(16) 0.0069(13) 0.0269(14) 0.0066(13)
O8 0.0504(16) 0.0470(16) 0.0583(17) -0.0039(13) 0.0303(14) 0.0055(12)
O9 0.088(2) 0.0473(18) 0.102(3) -0.0128(17) 0.052(2) -0.0131(16)
O10 0.0450(16) 0.0599(18) 0.0517(17) -0.0080(14) 0.0151(14) -0.0041(13)
O11 0.0571(17) 0.0453(16) 0.0598(18) 0.0129(13) 0.0223(15) 0.0132(13)
O12 0.0577(17) 0.0489(17) 0.0671(18) 0.0012(14) 0.0377(15) -0.0019(13)
O13 0.078(2) 0.093(2) 0.072(2) 0.0093(18) 0.0501(19) 0.0191(18)
O14 0.0657(19) 0.0620(18) 0.0420(16) 0.0054(13) 0.0209(15) 0.0075(14)
O15 0.0439(16) 0.0638(18) 0.0560(17) 0.0049(14) 0.0227(14) 0.0134(13)
O16 0.0559(19) 0.108(3) 0.0526(18) 0.0148(17) 0.0174(15) 0.0226(17)
O17 0.063(2) 0.112(3) 0.058(2) 0.0129(19) 0.0050(17) 0.0212(19)
O18 0.0343(13) 0.0396(14) 0.0399(14) 0.0031(11) 0.0153(11) 0.0002(11)
C1 0.080(3) 0.053(3) 0.063(3) -0.002(2) 0.026(3) -0.005(3)
C2 0.129(5) 0.073(4) 0.097(4) 0.009(3) 0.069(4) 0.010(4)
C3 0.199(8) 0.067(5) 0.095(5) 0.001(4) 0.065(5) 0.030(5)
C4 0.169(8) 0.050(4) 0.089(5) 0.003(3) 0.008(5) -0.009(4)
C5 0.108(5) 0.086(5) 0.108(5) 0.035(4) 0.011(4) -0.039(4)
C6 0.090(4) 0.095(5) 0.085(4) 0.019(3) 0.038(3) 0.002(3)
C7 0.055(3) 0.066(3) 0.057(3) 0.000(2) 0.018(2) 0.018(2)
C8 0.057(3) 0.080(3) 0.072(3) -0.011(3) 0.022(3) 0.014(3)
C9 0.056(3) 0.105(4) 0.069(3) -0.011(3) 0.020(3) 0.016(3)
C10 0.060(4) 0.147(6) 0.106(5) -0.019(4) 0.030(3) -0.003(4)
C11 0.061(3) 0.079(3) 0.064(3) -0.001(3) 0.029(3) 0.018(2)
C12 0.072(3) 0.101(4) 0.065(3) -0.004(3) 0.022(3) 0.020(3)
C13 0.100(4) 0.129(5) 0.065(4) -0.018(3) 0.024(3) 0.022(4)
C14 0.115(5) 0.149(6) 0.069(4) -0.022(4) 0.016(4) 0.017(4)
C15 0.051(3) 0.061(3) 0.069(3) -0.002(2) 0.025(2) 0.010(2)
C16 0.050(3) 0.072(3) 0.076(3) -0.007(3) 0.022(2) 0.011(2)
C17 0.088(4) 0.073(4) 0.097(4) -0.015(3) 0.031(3) -0.006(3)
C18 0.140(6) 0.076(4) 0.126(6) -0.020(4) 0.027(5) -0.006(4)
C19 0.054(3) 0.071(3) 0.060(3) -0.009(2) 0.023(2) 0.001(2)
C20 0.086(4) 0.076(4) 0.082(4) -0.004(3) 0.034(3) -0.003(3)
C21 0.106(5) 0.104(5) 0.127(5) -0.010(4) 0.057(4) -0.028(4)
C22 0.143(6) 0.111(6) 0.165(7) 0.012(5) 0.041(6) -0.042(5)
C23 0.057(3) 0.057(3) 0.068(3) -0.003(2) 0.030(2) 0.002(2)
C24 0.054(3) 0.073(3) 0.091(4) -0.010(3) 0.020(3) 0.005(2)
C25 0.057(3) 0.078(4) 0.145(5) -0.025(4) 0.041(4) -0.015(3)
C26 0.078(4) 0.099(5) 0.222(8) -0.050(5) 0.040(5) -0.024(4)
C27 0.061(3) 0.051(3) 0.050(2) -0.001(2) 0.024(2) 0.005(2)
C28 0.059(3) 0.055(3) 0.060(3) 0.008(2) 0.014(2) 0.006(2)
C29 0.083(4) 0.051(3) 0.089(4) -0.006(3) 0.033(3) 0.008(3)
C30 0.081(4) 0.076(4) 0.084(4) -0.010(3) 0.028(3) -0.012(3)
C31 0.063(3) 0.047(3) 0.054(3) 0.003(2) 0.018(2) 0.008(2)
C32 0.074(3) 0.054(3) 0.053(3) 0.001(2) 0.020(2) -0.005(2)
C33 0.117(4) 0.049(3) 0.078(3) 0.006(3) 0.046(3) 0.000(3)
C34 0.119(5) 0.072(4) 0.085(4) 0.004(3) 0.034(4) -0.029(3)
C35 0.045(2) 0.056(3) 0.044(2) 0.0037(19) 0.014(2) 0.0056(19)
C36 0.063(3) 0.069(3) 0.056(3) -0.005(2) 0.017(2) 0.004(2)
C37 0.068(3) 0.079(4) 0.065(3) -0.016(3) 0.017(3) 0.011(3)
C38 0.074(4) 0.092(4) 0.089(4) -0.020(3) 0.022(3) 0.000(3)
F1 0.279(6) 0.056(2) 0.180(4) 0.007(2) 0.004(4) -0.034(3)
N1 0.094(3) 0.047(2) 0.089(3) -0.012(2) 0.039(3) -0.013(2)
N2 0.044(2) 0.062(2) 0.053(2) -0.0038(17) 0.0168(17) 0.0140(17)
N3 0.047(2) 0.049(2) 0.049(2) 0.0026(16) 0.0193(17) 0.0051(15)

loop_
_atom_type_symbol
_atom_type_description
_atom_type_scat_dispersion_real
_atom_type_scat_dispersion_imag
_atom_type_scat_source
C C 0.0033 0.0016 'International Tables Vol C Tables 4.2.6.8 and 6.1.1.4'
H H 0.0000 0.0000 'International Tables Vol C Tables 4.2.6.8 and 6.1.1.4'
N N 0.0061 0.0033 'International Tables Vol C Tables 4.2.6.8 and 6.1.1.4'
O O 0.0106 0.0060 'International Tables Vol C Tables 4.2.6.8 and 6.1.1.4'
F F 0.0171 0.0103 'International Tables Vol C Tables 4.2.6.8 and 6.1.1.4'
Mo Mo -1.6832 0.6857 'International Tables Vol C Tables 4.2.6.8 and 6.1.1.4'

loop_
_geom_angle_atom_site_label_1
_geom_angle_atom_site_label_2
_geom_angle_atom_site_label_3
_geom_angle
N1 Mo1 O2 102.66(16)
N1 Mo1 O3 103.85(16)
O2 Mo1 O3 88.56(12)
N1 Mo1 O4 101.63(16)
O2 Mo1 O4 155.68(11)
O3 Mo1 O4 86.67(12)
N1 Mo1 O1 99.93(16)
O2 Mo1 O1 87.96(12)
O3 Mo1 O1 156.16(11)
O4 Mo1 O1 86.87(12)
N1 Mo1 O18 177.70(15)
O2 Mo1 O18 78.40(10)
O3 Mo1 O18 78.17(10)
O4 Mo1 O18 77.28(10)
O1 Mo1 O18 78.03(10)
O5 Mo2 O4 104.17(14)
O5 Mo2 O6 104.02(13)
O4 Mo2 O6 88.59(12)
O5 Mo2 O8 103.41(13)
O4 Mo2 O8 152.25(11)
O6 Mo2 O8 87.68(11)
O5 Mo2 O7 102.83(13)
O4 Mo2 O7 86.34(12)
O6 Mo2 O7 153.11(11)
O8 Mo2 O7 84.68(11)
O5 Mo2 O18 178.77(12)
O4 Mo2 O18 75.43(10)
O6 Mo2 O18 77.16(10)
O8 Mo2 O18 76.94(9)
O7 Mo2 O18 76.01(9)
O9 Mo3 O10 104.32(14)
O9 Mo3 O11 103.71(14)
O10 Mo3 O11 151.95(11)
O9 Mo3 O8 103.37(13)
O10 Mo3 O8 87.56(11)
O11 Mo3 O8 86.93(11)
O9 Mo3 O12 102.90(13)
O10 Mo3 O12 86.69(11)
O11 Mo3 O12 86.21(12)
O8 Mo3 O12 153.72(11)
O9 Mo3 O18 179.41(12)
O10 Mo3 O18 76.10(10)
O11 Mo3 O18 75.86(9)
O8 Mo3 O18 77.04(9)
O12 Mo3 O18 76.69(9)
O13 Mo4 O15 103.52(13)
O13 Mo4 O2 104.28(14)
O15 Mo4 O2 87.64(12)
O13 Mo4 O12 102.92(13)
O15 Mo4 O12 88.17(12)
O2 Mo4 O12 152.71(11)
O13 Mo4 O14 104.03(13)
O15 Mo4 O14 152.45(11)
O2 Mo4 O14 85.89(12)
O12 Mo4 O14 85.46(11)
O13 Mo4 O18 179.78(14)
O15 Mo4 O18 76.60(9)
O2 Mo4 O18 75.53(10)
O12 Mo4 O18 77.26(9)
O14 Mo4 O18 75.86(9)
O16 Mo5 O1 103.28(14)
O16 Mo5 O7 103.84(13)
O1 Mo5 O7 89.53(12)
O16 Mo5 O10 103.40(14)
O1 Mo5 O10 153.11(11)
O7 Mo5 O10 87.33(11)
O16 Mo5 O15 102.68(12)
O1 Mo5 O15 86.42(12)
O7 Mo5 O15 153.40(11)
O10 Mo5 O15 84.56(11)
O16 Mo5 O18 178.82(11)
O1 Mo5 O18 76.84(10)
O7 Mo5 O18 77.33(9)
O10 Mo5 O18 76.41(9)
O15 Mo5 O18 76.14(9)
O17 Mo6 O3 104.51(15)
O17 Mo6 O14 102.86(14)
O3 Mo6 O14 89.13(12)
O17 Mo6 O11 102.93(15)
O3 Mo6 O11 152.43(11)
O14 Mo6 O11 87.42(12)
O17 Mo6 O6 103.60(14)
O3 Mo6 O6 85.95(12)
O14 Mo6 O6 153.48(11)
O11 Mo6 O6 85.05(11)
O17 Mo6 O18 179.32(14)
O3 Mo6 O18 76.12(10)
O14 Mo6 O18 77.36(9)
O11 Mo6 O18 76.43(9)
O6 Mo6 O18 76.16(9)
Mo5 O1 Mo1 114.50(13)
Mo4 O2 Mo1 115.28(12)
Mo6 O3 Mo1 114.82(13)
Mo2 O4 Mo1 115.91(13)
Mo2 O6 Mo6 116.70(12)
Mo5 O7 Mo2 116.72(12)
Mo3 O8 Mo2 117.00(12)
Mo3 O10 Mo5 118.26(13)
Mo3 O11 Mo6 118.26(13)
Mo4 O12 Mo3 117.11(12)
Mo6 O14 Mo4 116.89(13)
Mo4 O15 Mo5 117.12(12)
Mo1 O18 Mo5 90.62(8)
Mo1 O18 Mo6 90.81(8)
Mo5 O18 Mo6 178.58(11)
Mo1 O18 Mo2 91.34(8)
Mo5 O18 Mo2 89.93(7)
Mo6 O18 Mo2 89.99(8)
Mo1 O18 Mo4 90.77(8)
Mo5 O18 Mo4 90.14(8)
Mo6 O18 Mo4 89.89(7)
Mo2 O18 Mo4 177.88(11)
Mo1 O18 Mo3 179.58(11)
Mo5 O18 Mo3 89.15(8)
Mo6 O18 Mo3 89.43(8)
Mo2 O18 Mo3 89.00(8)
Mo4 O18 Mo3 88.89(7)
C6 C1 N1 119.8(5)
C6 C1 C2 118.6(5)
N1 C1 C2 121.6(5)
C3 C2 C1 119.9(6)
C3 C2 H2 120.0
C1 C2 H2 120.0
C4 C3 C2 119.3(7)
C4 C3 H3 120.4
C2 C3 H3 120.4
C3 C4 C5 123.4(7)
C3 C4 F1 120.2(9)
C5 C4 F1 116.3(9)
C4 C5 C6 118.5(7)
C4 C5 H5 120.8
C6 C5 H5 120.8
C5 C6 C1 120.2(6)
C5 C6 H6 119.9
C1 C6 H6 119.9
C8 C7 N2 116.0(4)
C8 C7 H7A 108.3
N2 C7 H7A 108.3
C8 C7 H7B 108.3
N2 C7 H7B 108.3
H7A C7 H7B 107.4
C9 C8 C7 110.7(4)
C9 C8 H8A 109.5
C7 C8 H8A 109.5
C9 C8 H8B 109.5
C7 C8 H8B 109.5
H8A C8 H8B 108.1
C10 C9 C8 111.8(5)
C10 C9 H9A 109.3
C8 C9 H9A 109.3
C10 C9 H9B 109.3
C8 C9 H9B 109.3
H9A C9 H9B 107.9
C9 C10 H10A 109.5
C9 C10 H10B 109.5
H10A C10 H10B 109.5
C9 C10 H10C 109.5
H10A C10 H10C 109.5
H10B C10 H10C 109.5
C12 C11 N2 116.8(3)
C12 C11 H11A 108.1
N2 C11 H11A 108.1
C12 C11 H11B 108.1
N2 C11 H11B 108.1
H11A C11 H11B 107.3
C13 C12 C11 112.0(4)
C13 C12 H12A 109.2
C11 C12 H12A 109.2
C13 C12 H12B 109.2
C11 C12 H12B 109.2
H12A C12 H12B 107.9
C12 C13 C14 113.8(5)
C12 C13 H13A 108.8
C14 C13 H13A 108.8
C12 C13 H13B 108.8
C14 C13 H13B 108.8
H13A C13 H13B 107.7
C13 C14 H14A 109.5
C13 C14 H14B 109.5
H14A C14 H14B 109.5
C13 C14 H14C 109.5
H14A C14 H14C 109.5
H14B C14 H14C 109.5
C16 C15 N2 115.7(4)
C16 C15 H15A 108.4
N2 C15 H15A 108.4
C16 C15 H15B 108.4
N2 C15 H15B 108.4
H15A C15 H15B 107.4
C15 C16 C17 110.5(4)
C15 C16 H16A 109.6
C17 C16 H16A 109.6
C15 C16 H16B 109.6
C17 C16 H16B 109.6
H16A C16 H16B 108.1
C18 C17 C16 112.9(5)
C18 C17 H17A 109.0
C16 C17 H17A 109.0
C18 C17 H17B 109.0
C16 C17 H17B 109.0
H17A C17 H17B 107.8
C17 C18 H18A 109.5
C17 C18 H18B 109.5
H18A C18 H18B 109.5
C17 C18 H18C 109.5
H18A C18 H18C 109.5
H18B C18 H18C 109.5
C20 C19 N2 117.3(4)
C20 C19 H19A 108.0
N2 C19 H19A 108.0
C20 C19 H19B 108.0
N2 C19 H19B 108.0
H19A C19 H19B 107.2
C19 C20 C21 111.4(4)
C19 C20 H20A 109.4
C21 C20 H20A 109.4
C19 C20 H20B 109.4
C21 C20 H20B 109.4
H20A C20 H20B 108.0
C22 C21 C20 116.0(6)
C22 C21 H21A 108.3
C20 C21 H21A 108.3
C22 C21 H21B 108.3
C20 C21 H21B 108.3
H21A C21 H21B 107.4
C21 C22 H22A 109.5
C21 C22 H22B 109.5
H22A C22 H22B 109.5
C21 C22 H22C 109.5
H22A C22 H22C 109.5
H22B C22 H22C 109.5
C24 C23 N3 116.3(4)
C24 C23 H23A 108.2
N3 C23 H23A 108.2
C24 C23 H23B 108.2
N3 C23 H23B 108.2
H23A C23 H23B 107.4
C23 C24 C25 109.8(4)
C23 C24 H24A 109.7
C25 C24 H24A 109.7
C23 C24 H24B 109.7
C25 C24 H24B 109.7
H24A C24 H24B 108.2
C24 C25 C26 111.7(5)
C24 C25 H25A 109.3
C26 C25 H25A 109.3
C24 C25 H25B 109.3
C26 C25 H25B 109.3
H25A C25 H25B 107.9
C25 C26 H26A 109.5
C25 C26 H26B 109.5
H26A C26 H26B 109.5
C25 C26 H26C 109.5
H26A C26 H26C 109.5
H26B C26 H26C 109.5
C28 C27 N3 117.7(3)
C28 C27 H27A 107.9
N3 C27 H27A 107.9
C28 C27 H27B 107.9
N3 C27 H27B 107.9
H27A C27 H27B 107.2
C27 C28 C29 110.1(4)
C27 C28 H28A 109.6
C29 C28 H28A 109.6
C27 C28 H28B 109.6
C29 C28 H28B 109.6
H28A C28 H28B 108.2
C30 C29 C28 115.1(4)
C30 C29 H29A 108.5
C28 C29 H29A 108.5
C30 C29 H29B 108.5
C28 C29 H29B 108.5
H29A C29 H29B 107.5
C29 C30 H30A 109.5
C29 C30 H30B 109.5
H30A C30 H30B 109.5
C29 C30 H30C 109.5
H30A C30 H30C 109.5
H30B C30 H30C 109.5
C32 C31 N3 116.1(3)
C32 C31 H31A 108.3
N3 C31 H31A 108.3
C32 C31 H31B 108.3
N3 C31 H31B 108.3
H31A C31 H31B 107.4
C33 C32 C31 110.5(4)
C33 C32 H32A 109.5
C31 C32 H32A 109.5
C33 C32 H32B 109.5
C31 C32 H32B 109.5
H32A C32 H32B 108.1
C34 C33 C32 113.4(4)
C34 C33 H33A 108.9
C32 C33 H33A 108.9
C34 C33 H33B 108.9
C32 C33 H33B 108.9
H33A C33 H33B 107.7
C33 C34 H34A 109.5
C33 C34 H34B 109.5
H34A C34 H34B 109.5
C33 C34 H34C 109.5
H34A C34 H34C 109.5
H34B C34 H34C 109.5
C36 C35 N3 115.6(3)
C36 C35 H35A 108.4
N3 C35 H35A 108.4
C36 C35 H35B 108.4
N3 C35 H35B 108.4
H35A C35 H35B 107.4
C37 C36 C35 111.2(4)
C37 C36 H36A 109.4
C35 C36 H36A 109.4
C37 C36 H36B 109.4
C35 C36 H36B 109.4
H36A C36 H36B 108.0
C38 C37 C36 113.5(4)
C38 C37 H37A 108.9
C36 C37 H37A 108.9
C38 C37 H37B 108.9
C36 C37 H37B 108.9
H37A C37 H37B 107.7
C37 C38 H38A 109.5
C37 C38 H38B 109.5
H38A C38 H38B 109.5
C37 C38 H38C 109.5
H38A C38 H38C 109.5
H38B C38 H38C 109.5
C1 N1 Mo1 174.0(4)
C19 N2 C7 109.2(3)
C19 N2 C11 110.3(3)
C7 N2 C11 109.4(3)
C19 N2 C15 108.5(3)
C7 N2 C15 111.3(3)
C11 N2 C15 108.1(3)
C31 N3 C27 108.5(3)
C31 N3 C35 111.6(3)
C27 N3 C35 109.4(3)
C31 N3 C23 107.8(3)
C27 N3 C23 110.9(3)
C35 N3 C23 108.6(3)

loop_
_geom_bond_atom_site_label_1
_geom_bond_atom_site_label_2
_geom_bond_distance
Mo1 N1 1.725(4)
Mo1 O2 1.927(3)
Mo1 O3 1.933(3)
Mo1 O4 1.947(3)
Mo1 O1 1.954(3)
Mo1 O18 2.218(2)
Mo2 O5 1.679(3)
Mo2 O4 1.894(3)
Mo2 O6 1.898(3)
Mo2 O8 1.943(3)
Mo2 O7 1.959(3)
Mo2 O18 2.334(2)
Mo3 O9 1.690(3)
Mo3 O10 1.896(3)
Mo3 O11 1.910(3)
Mo3 O8 1.910(2)
Mo3 O12 1.934(2)
Mo3 O18 2.354(2)
Mo4 O13 1.683(3)
Mo4 O15 1.907(3)
Mo4 O2 1.917(3)
Mo4 O12 1.920(3)
Mo4 O14 1.961(3)
Mo4 O18 2.341(2)
Mo5 O16 1.689(3)
Mo5 O1 1.882(3)
Mo5 O7 1.904(2)
Mo5 O10 1.926(3)
Mo5 O15 1.961(3)
Mo5 O18 2.320(2)
Mo6 O17 1.677(3)
Mo6 O3 1.905(3)
Mo6 O14 1.905(3)
Mo6 O11 1.923(3)
Mo6 O6 1.969(3)
Mo6 O18 2.321(2)
C1 C6 1.385(6)
C1 N1 1.389(5)
C1 C2 1.389(6)
C2 C3 1.365(8)
C2 H2 0.9300
C3 C4 1.333(9)
C3 H3 0.9300
C4 C5 1.342(9)
C4 F1 1.362(7)
C5 C6 1.373(8)
C5 H5 0.9300
C6 H6 0.9300
C7 C8 1.505(6)
C7 N2 1.514(5)
C7 H7A 0.9700
C7 H7B 0.9700
C8 C9 1.503(6)
C8 H8A 0.9700
C8 H8B 0.9700
C9 C10 1.494(6)
C9 H9A 0.9700
C9 H9B 0.9700
C10 H10A 0.9600
C10 H10B 0.9600
C10 H10C 0.9600
C11 C12 1.514(6)
C11 N2 1.515(5)
C11 H11A 0.9700
C11 H11B 0.9700
C12 C13 1.475(6)
C12 H12A 0.9700
C12 H12B 0.9700
C13 C14 1.495(7)
C13 H13A 0.9700
C13 H13B 0.9700
C14 H14A 0.9600
C14 H14B 0.9600
C14 H14C 0.9600
C15 C16 1.506(6)
C15 N2 1.531(5)
C15 H15A 0.9700
C15 H15B 0.9700
C16 C17 1.518(6)
C16 H16A 0.9700
C16 H16B 0.9700
C17 C18 1.474(7)
C17 H17A 0.9700
C17 H17B 0.9700
C18 H18A 0.9600
C18 H18B 0.9600
C18 H18C 0.9600
C19 C20 1.479(6)
C19 N2 1.514(5)
C19 H19A 0.9700
C19 H19B 0.9700
C20 C21 1.498(6)
C20 H20A 0.9700
C20 H20B 0.9700
C21 C22 1.451(8)
C21 H21A 0.9700
C21 H21B 0.9700
C22 H22A 0.9600
C22 H22B 0.9600
C22 H22C 0.9600
C23 C24 1.508(6)
C23 N3 1.523(5)
C23 H23A 0.9700
C23 H23B 0.9700
C24 C25 1.509(6)
C24 H24A 0.9700
C24 H24B 0.9700
C25 C26 1.523(7)
C25 H25A 0.9700
C25 H25B 0.9700
C26 H26A 0.9600
C26 H26B 0.9600
C26 H26C 0.9600
C27 C28 1.512(5)
C27 N3 1.520(5)
C27 H27A 0.9700
C27 H27B 0.9700
C28 C29 1.532(6)
C28 H28A 0.9700
C28 H28B 0.9700
C29 C30 1.495(6)
C29 H29A 0.9700
C29 H29B 0.9700
C30 H30A 0.9600
C30 H30B 0.9600
C30 H30C 0.9600
C31 C32 1.513(5)
C31 N3 1.512(5)
C31 H31A 0.9700
C31 H31B 0.9700
C32 C33 1.503(6)
C32 H32A 0.9700
C32 H32B 0.9700
C33 C34 1.486(6)
C33 H33A 0.9700
C33 H33B 0.9700
C34 H34A 0.9600
C34 H34B 0.9600
C34 H34C 0.9600
C35 C36 1.510(5)
C35 N3 1.520(4)
C35 H35A 0.9700
C35 H35B 0.9700
C36 C37 1.505(5)
C36 H36A 0.9700
C36 H36B 0.9700
C37 C38 1.484(6)
C37 H37A 0.9700
C37 H37B 0.9700
C38 H38A 0.9600
C38 H38B 0.9600
C38 H38C 0.9600

loop_
_geom_hbond_atom_site_label_D
_geom_hbond_atom_site_label_H
_geom_hbond_atom_site_label_A
_geom_hbond_distance_DH
_geom_hbond_distance_HA
_geom_hbond_distance_DA
_geom_hbond_angle_DHA
_geom_hbond_site_symmetry_A
C19 H19B O17 0.97 2.42 3.340(5) 158.1 4_565
C23 H23B O9 0.97 2.37 3.308(5) 162.5 1_565
C27 H27A O7 0.97 2.53 3.397(5) 148.2 3_665
C27 H27B O16 0.97 2.56 3.256(5) 128.9 3_665
C37 H37B O4 0.97 2.51 3.376(5) 149.0 2_655
C15 H15A O15 0.97 2.39 3.297(5) 155.5 .
C16 H16A O16 0.97 2.46 3.286(5) 142.8 .

loop_
_geom_torsion_atom_site_label_1
_geom_torsion_atom_site_label_2
_geom_torsion_atom_site_label_3
_geom_torsion_atom_site_label_4
_geom_torsion
O16 Mo5 O1 Mo1 179.70(14)
O7 Mo5 O1 Mo1 -76.18(15)
O10 Mo5 O1 Mo1 7.0(3)
O15 Mo5 O1 Mo1 77.51(15)
O18 Mo5 O1 Mo1 0.91(12)
N1 Mo1 O1 Mo5 177.97(18)
O2 Mo1 O1 Mo5 -79.52(15)
O3 Mo1 O1 Mo5 2.2(4)
O4 Mo1 O1 Mo5 76.71(15)
O18 Mo1 O1 Mo5 -0.95(13)
O13 Mo4 O2 Mo1 -178.92(15)
O15 Mo4 O2 Mo1 -75.57(15)
O12 Mo4 O2 Mo1 5.8(3)
O14 Mo4 O2 Mo1 77.63(15)
O18 Mo4 O2 Mo1 1.19(12)
N1 Mo1 O2 Mo4 176.67(18)
O3 Mo1 O2 Mo4 -79.46(15)
O4 Mo1 O2 Mo4 -0.8(4)
O1 Mo1 O2 Mo4 76.95(15)
O18 Mo1 O2 Mo4 -1.24(13)
O17 Mo6 O3 Mo1 -177.70(16)
O14 Mo6 O3 Mo1 -74.64(16)
O11 Mo6 O3 Mo1 8.1(4)
O6 Mo6 O3 Mo1 79.28(15)
O18 Mo6 O3 Mo1 2.55(13)
N1 Mo1 O3 Mo6 178.49(18)
O2 Mo1 O3 Mo6 75.80(16)
O4 Mo1 O3 Mo6 -80.35(16)
O1 Mo1 O3 Mo6 -5.8(4)
O18 Mo1 O3 Mo6 -2.65(13)
O5 Mo2 O4 Mo1 -179.64(16)
O6 Mo2 O4 Mo1 -75.54(16)
O8 Mo2 O4 Mo1 6.8(3)
O7 Mo2 O4 Mo1 78.04(15)
O18 Mo2 O4 Mo1 1.56(13)
N1 Mo1 O4 Mo2 -179.55(18)
O2 Mo1 O4 Mo2 -2.0(4)
O3 Mo1 O4 Mo2 76.99(16)
O1 Mo1 O4 Mo2 -80.05(16)
O18 Mo1 O4 Mo2 -1.63(13)
O5 Mo2 O6 Mo6 179.80(16)
O4 Mo2 O6 Mo6 75.55(15)
O8 Mo2 O6 Mo6 -76.95(15)
O7 Mo2 O6 Mo6 -3.5(3)
O18 Mo2 O6 Mo6 0.18(13)
O17 Mo6 O6 Mo2 179.17(17)
O3 Mo6 O6 Mo2 -76.87(16)
O14 Mo6 O6 Mo2 3.0(4)
O11 Mo6 O6 Mo2 77.04(15)
O18 Mo6 O6 Mo2 -0.18(13)
O16 Mo5 O7 Mo2 179.59(16)
O1 Mo5 O7 Mo2 76.02(15)
O10 Mo5 O7 Mo2 -77.26(15)
O15 Mo5 O7 Mo2 -5.0(3)
O18 Mo5 O7 Mo2 -0.60(12)
O5 Mo2 O7 Mo5 -179.00(16)
O4 Mo2 O7 Mo5 -75.29(15)
O6 Mo2 O7 Mo5 4.3(3)
O8 Mo2 O7 Mo5 78.43(14)
O18 Mo2 O7 Mo5 0.60(12)
O9 Mo3 O8 Mo2 -178.16(15)
O10 Mo3 O8 Mo2 77.70(15)
O11 Mo3 O8 Mo2 -74.79(15)
O12 Mo3 O8 Mo2 0.2(3)
O18 Mo3 O8 Mo2 1.40(12)
O5 Mo2 O8 Mo3 179.80(15)
O4 Mo2 O8 Mo3 -6.6(3)
O6 Mo2 O8 Mo3 75.94(15)
O7 Mo2 O8 Mo3 -78.26(14)
O18 Mo2 O8 Mo3 -1.41(12)
O9 Mo3 O10 Mo5 -177.99(15)
O11 Mo3 O10 Mo5 4.0(3)
O8 Mo3 O10 Mo5 -74.82(15)
O12 Mo3 O10 Mo5 79.53(15)
O18 Mo3 O10 Mo5 2.43(12)
O16 Mo5 O10 Mo3 178.74(15)
O1 Mo5 O10 Mo3 -8.5(3)
O7 Mo5 O10 Mo3 75.15(15)
O15 Mo5 O10 Mo3 -79.49(15)
O18 Mo5 O10 Mo3 -2.46(12)
O9 Mo3 O11 Mo6 -178.26(15)
O10 Mo3 O11 Mo6 -0.2(3)
O8 Mo3 O11 Mo6 78.72(15)
O12 Mo3 O11 Mo6 -75.89(15)
O18 Mo3 O11 Mo6 1.32(12)
O17 Mo6 O11 Mo3 178.89(16)
O3 Mo6 O11 Mo3 -6.9(3)
O14 Mo6 O11 Mo3 76.28(15)
O6 Mo6 O11 Mo3 -78.27(15)
O18 Mo6 O11 Mo3 -1.34(13)
O13 Mo4 O12 Mo3 178.10(16)
O15 Mo4 O12 Mo3 74.65(15)
O2 Mo4 O12 Mo3 -6.6(3)
O14 Mo4 O12 Mo3 -78.52(15)
O18 Mo4 O12 Mo3 -2.02(13)
O9 Mo3 O12 Mo4 -178.42(16)
O10 Mo3 O12 Mo4 -74.48(15)
O11 Mo3 O12 Mo4 78.37(15)
O8 Mo3 O12 Mo4 3.2(3)
O18 Mo3 O12 Mo4 2.02(13)
O17 Mo6 O14 Mo4 -178.63(17)
O3 Mo6 O14 Mo4 76.68(15)
O11 Mo6 O14 Mo4 -75.96(15)
O6 Mo6 O14 Mo4 -2.4(3)
O18 Mo6 O14 Mo4 0.71(12)
O13 Mo4 O14 Mo6 179.48(16)
O15 Mo4 O14 Mo6 0.1(3)
O2 Mo4 O14 Mo6 -76.81(15)
O12 Mo4 O14 Mo6 77.28(15)
O18 Mo4 O14 Mo6 -0.71(12)
O13 Mo4 O15 Mo5 -179.47(16)
O2 Mo4 O15 Mo5 76.40(15)
O12 Mo4 O15 Mo5 -76.62(15)
O14 Mo4 O15 Mo5 -0.1(3)
O18 Mo4 O15 Mo5 0.72(12)
O16 Mo5 O15 Mo4 179.14(16)
O1 Mo5 O15 Mo4 -78.05(16)
O7 Mo5 O15 Mo4 3.7(3)
O10 Mo5 O15 Mo4 76.59(15)
O18 Mo5 O15 Mo4 -0.72(13)
N1 Mo1 O18 Mo5 -27(4)
O2 Mo1 O18 Mo5 91.06(10)
O3 Mo1 O18 Mo5 -177.98(11)
O4 Mo1 O18 Mo5 -88.76(10)
O1 Mo1 O18 Mo5 0.70(9)
N1 Mo1 O18 Mo6 153(4)
O2 Mo1 O18 Mo6 -88.98(10)
O3 Mo1 O18 Mo6 1.98(10)
O4 Mo1 O18 Mo6 91.19(10)
O1 Mo1 O18 Mo6 -179.34(11)
N1 Mo1 O18 Mo2 63(4)
O2 Mo1 O18 Mo2 -178.99(11)
O3 Mo1 O18 Mo2 -88.03(11)
O4 Mo1 O18 Mo2 1.19(10)
O1 Mo1 O18 Mo2 90.65(10)
N1 Mo1 O18 Mo4 -117(4)
O2 Mo1 O18 Mo4 0.92(9)
O3 Mo1 O18 Mo4 91.88(10)
O4 Mo1 O18 Mo4 -178.90(11)
O1 Mo1 O18 Mo4 -89.44(10)
N1 Mo1 O18 Mo3 -82(16)
O2 Mo1 O18 Mo3 36(16)
O3 Mo1 O18 Mo3 126(16)
O4 Mo1 O18 Mo3 -144(16)
O1 Mo1 O18 Mo3 -55(16)
O16 Mo5 O18 Mo1 -97(6)
O1 Mo5 O18 Mo1 -0.73(10)
O7 Mo5 O18 Mo1 91.79(10)
O10 Mo5 O18 Mo1 -177.91(10)
O15 Mo5 O18 Mo1 -90.25(10)
O16 Mo5 O18 Mo6 85(8)
O1 Mo5 O18 Mo6 -179(100)
O7 Mo5 O18 Mo6 -86(4)
O10 Mo5 O18 Mo6 4(4)
O15 Mo5 O18 Mo6 92(4)
O16 Mo5 O18 Mo2 172(32)
O1 Mo5 O18 Mo2 -92.07(10)
O7 Mo5 O18 Mo2 0.45(9)
O10 Mo5 O18 Mo2 90.74(10)
O15 Mo5 O18 Mo2 178.41(11)
O16 Mo5 O18 Mo4 -6(6)
O1 Mo5 O18 Mo4 90.04(10)
O7 Mo5 O18 Mo4 -177.44(11)
O10 Mo5 O18 Mo4 -87.14(10)
O15 Mo5 O18 Mo4 0.52(9)
O16 Mo5 O18 Mo3 83(6)
O1 Mo5 O18 Mo3 178.93(11)
O7 Mo5 O18 Mo3 -88.55(10)
O10 Mo5 O18 Mo3 1.74(9)
O15 Mo5 O18 Mo3 89.41(10)
O17 Mo6 O18 Mo1 -160(12)
O3 Mo6 O18 Mo1 -2.02(10)
O14 Mo6 O18 Mo1 90.24(10)
O11 Mo6 O18 Mo1 -179.39(11)
O6 Mo6 O18 Mo1 -91.21(10)
O17 Mo6 O18 Mo5 18(14)
O3 Mo6 O18 Mo5 176(100)
O14 Mo6 O18 Mo5 -92(4)
O11 Mo6 O18 Mo5 -1(4)
O6 Mo6 O18 Mo5 87(4)
O17 Mo6 O18 Mo2 -69(12)
O3 Mo6 O18 Mo2 89.32(11)
O14 Mo6 O18 Mo2 -178.42(11)
O11 Mo6 O18 Mo2 -88.04(10)
O6 Mo6 O18 Mo2 0.13(9)
O17 Mo6 O18 Mo4 109(12)
O3 Mo6 O18 Mo4 -92.79(11)
O14 Mo6 O18 Mo4 -0.53(9)
O11 Mo6 O18 Mo4 89.84(10)
O6 Mo6 O18 Mo4 178.02(11)
O17 Mo6 O18 Mo3 20(12)
O3 Mo6 O18 Mo3 178.32(11)
O14 Mo6 O18 Mo3 -89.42(10)
O11 Mo6 O18 Mo3 0.96(9)
O6 Mo6 O18 Mo3 89.13(10)
O5 Mo2 O18 Mo1 -72(6)
O4 Mo2 O18 Mo1 -1.23(10)
O6 Mo2 O18 Mo1 90.67(11)
O8 Mo2 O18 Mo1 -178.74(11)
O7 Mo2 O18 Mo1 -91.05(10)
O5 Mo2 O18 Mo5 18(6)
O4 Mo2 O18 Mo5 89.38(11)
O6 Mo2 O18 Mo5 -178.71(11)
O8 Mo2 O18 Mo5 -88.13(10)
O7 Mo2 O18 Mo5 -0.44(9)
O5 Mo2 O18 Mo6 -163(6)
O4 Mo2 O18 Mo6 -92.04(11)
O6 Mo2 O18 Mo6 -0.13(10)
O8 Mo2 O18 Mo6 90.45(10)
O7 Mo2 O18 Mo6 178.14(11)
O5 Mo2 O18 Mo4 110(6)
O4 Mo2 O18 Mo4 -179(100)
O6 Mo2 O18 Mo4 -87(3)
O8 Mo2 O18 Mo4 4(3)
O7 Mo2 O18 Mo4 91(3)
O5 Mo2 O18 Mo3 108(6)
O4 Mo2 O18 Mo3 178.53(11)
O6 Mo2 O18 Mo3 -89.56(10)
O8 Mo2 O18 Mo3 1.02(9)
O7 Mo2 O18 Mo3 88.71(10)
O13 Mo4 O18 Mo1 -32(44)
O15 Mo4 O18 Mo1 90.08(10)
O2 Mo4 O18 Mo1 -0.94(10)
O12 Mo4 O18 Mo1 -178.76(11)
O14 Mo4 O18 Mo1 -90.29(10)
O13 Mo4 O18 Mo5 -123(51)
O15 Mo4 O18 Mo5 -0.54(9)
O2 Mo4 O18 Mo5 -91.55(10)
O12 Mo4 O18 Mo5 90.62(10)
O14 Mo4 O18 Mo5 179.10(11)
O13 Mo4 O18 Mo6 59(44)
O15 Mo4 O18 Mo6 -179.11(11)
O2 Mo4 O18 Mo6 89.87(10)
O12 Mo4 O18 Mo6 -87.95(10)
O14 Mo4 O18 Mo6 0.52(9)
O13 Mo4 O18 Mo2 146(50)
O15 Mo4 O18 Mo2 -92(3)
O2 Mo4 O18 Mo2 177(100)
O12 Mo4 O18 Mo2 -1(3)
O14 Mo4 O18 Mo2 87(3)
O13 Mo4 O18 Mo3 148(66)
O15 Mo4 O18 Mo3 -89.68(10)
O2 Mo4 O18 Mo3 179.30(11)
O12 Mo4 O18 Mo3 1.48(9)
O14 Mo4 O18 Mo3 89.95(10)
O9 Mo3 O18 Mo1 -82(22)
O10 Mo3 O18 Mo1 54(16)
O11 Mo3 O18 Mo1 -125(16)
O8 Mo3 O18 Mo1 144(16)
O12 Mo3 O18 Mo1 -36(16)
O9 Mo3 O18 Mo5 -138(12)
O10 Mo3 O18 Mo5 -1.77(9)
O11 Mo3 O18 Mo5 178.98(10)
O8 Mo3 O18 Mo5 88.91(10)
O12 Mo3 O18 Mo5 -91.62(10)
O9 Mo3 O18 Mo6 42(12)
O10 Mo3 O18 Mo6 178.28(10)
O11 Mo3 O18 Mo6 -0.97(9)
O8 Mo3 O18 Mo6 -91.04(10)
O12 Mo3 O18 Mo6 88.43(10)
O9 Mo3 O18 Mo2 132(12)
O10 Mo3 O18 Mo2 -91.72(10)
O11 Mo3 O18 Mo2 89.03(10)
O8 Mo3 O18 Mo2 -1.04(9)
O12 Mo3 O18 Mo2 178.43(11)
O9 Mo3 O18 Mo4 -48(12)
O10 Mo3 O18 Mo4 88.38(10)
O11 Mo3 O18 Mo4 -90.87(10)
O8 Mo3 O18 Mo4 179.06(10)
O12 Mo3 O18 Mo4 -1.47(9)
C6 C1 C2 C3 -0.1(8)
N1 C1 C2 C3 179.1(5)
C1 C2 C3 C4 0.8(10)
C2 C3 C4 C5 -2.2(12)
C2 C3 C4 F1 -179.1(6)
C3 C4 C5 C6 2.7(11)
F1 C4 C5 C6 179.7(5)
C4 C5 C6 C1 -1.9(9)
N1 C1 C6 C5 -178.5(5)
C2 C1 C6 C5 0.6(8)
N2 C7 C8 C9 179.7(4)
C7 C8 C9 C10 174.2(4)
N2 C11 C12 C13 166.1(5)
C11 C12 C13 C14 -179.9(5)
N2 C15 C16 C17 179.0(4)
C15 C16 C17 C18 -178.3(5)
N2 C19 C20 C21 179.4(4)
C19 C20 C21 C22 -178.9(5)
N3 C23 C24 C25 -177.9(4)
C23 C24 C25 C26 -175.2(4)
N3 C27 C28 C29 165.5(4)
C27 C28 C29 C30 -74.0(5)
N3 C31 C32 C33 178.1(4)
C31 C32 C33 C34 -178.1(4)
N3 C35 C36 C37 176.8(4)
C35 C36 C37 C38 169.8(4)
C6 C1 N1 Mo1 -90(4)
C2 C1 N1 Mo1 91(4)
O2 Mo1 N1 C1 -93(4)
O3 Mo1 N1 C1 176(4)
O4 Mo1 N1 C1 86(4)
O1 Mo1 N1 C1 -3(4)
O18 Mo1 N1 C1 25(7)
C20 C19 N2 C7 67.1(5)
C20 C19 N2 C11 -53.1(5)
C20 C19 N2 C15 -171.4(4)
C8 C7 N2 C19 170.2(4)
C8 C7 N2 C11 -69.0(5)
C8 C7 N2 C15 50.4(5)
C12 C11 N2 C19 -55.1(5)
C12 C11 N2 C7 -175.2(4)
C12 C11 N2 C15 63.4(5)
C16 C15 N2 C19 -66.9(4)
C16 C15 N2 C7 53.3(5)
C16 C15 N2 C11 173.5(3)
C32 C31 N3 C27 -64.9(4)
C32 C31 N3 C35 55.7(4)
C32 C31 N3 C23 174.8(3)
C28 C27 N3 C31 -172.9(3)
C28 C27 N3 C35 65.1(4)
C28 C27 N3 C23 -54.7(4)
C36 C35 N3 C31 52.5(4)
C36 C35 N3 C27 172.6(3)
C36 C35 N3 C23 -66.2(4)
C24 C23 N3 C31 67.4(4)
C24 C23 N3 C27 -51.3(5)
C24 C23 N3 C35 -171.5(4)
